data_4317262
loop_
_publ_author_name
'Shashank Mishra'
'Erwann Jeanneau'
'Marie-H\'el\`ene Berger'
'Jean-Fran\,cois Hochepied'
'St\'ephane Daniele'

_publ_contact_author_address
;Universit\'e Claude Bernard Lyon 1
IRCELYON
2 avenue A. Einstein
69626 Villeurbanne C\'edex
France.
;
_publ_contact_author_email mishrashashank74@rediffmail.com
_publ_contact_author_fax '(+33) 472445399'
_publ_contact_author_name 'Dr. Shashank Mishra'
_publ_contact_author_phone '(+33) 472445329'
_publ_section_title
;
 Novel Heteroleptic Heterobimetallic Alkoxide Complexes as Facile
 Single-Source Precursors for Ta5+ Doped TiO2-SnO2 Nanoparticles
;
_journal_name_full 'Inorganic Chemistry'
_journal_page_first 11184
_journal_page_last 11189
_journal_paper_doi 10.1021/ic102134w
_journal_volume 49
_journal_year 2010
_chemical_formula_moiety 'C16 H39 Cl4 O6 Sn1 Ta1'
_chemical_formula_sum 'C16 H39 Cl4 O6 Sn Ta'
_chemical_formula_weight 768.93
_space_group_IT_number 14
_symmetry_cell_setting monoclinic
_symmetry_space_group_name_Hall '-P 2yn'
_symmetry_space_group_name_H-M 'P 1 21/n 1'
_atom_sites_solution_hydrogens geom
_atom_sites_solution_primary direct
_audit_creation_date 09-10-19
_audit_creation_method CRYSTALS_ver_12.87
_cell_angle_alpha 90
_cell_angle_beta 100.050(10)
_cell_angle_gamma 90
_cell_formula_units_Z 4
_cell_length_a 9.9743(9)
_cell_length_b 14.803(2)
_cell_length_c 19.005(3)
_cell_measurement_reflns_used 3744
_cell_measurement_temperature 150
_cell_measurement_theta_max 29.3847
_cell_measurement_theta_min 3.4877
_cell_volume 2763.0(6)
_computing_cell_refinement
;
CrysAlisPro, Oxford Diffraction Ltd.,
Version 1.171.33.48 (release 15-09-2009 CrysAlis171 .NET)
(compiled Sep 15 2009,11:49:04)
;
_computing_data_collection
;
CrysAlisPro, Oxford Diffraction Ltd.,
Version 1.171.33.48 (release 15-09-2009 CrysAlis171 .NET)
(compiled Sep 15 2009,11:49:04)
;
_computing_data_reduction
;
CrysAlisPro, Oxford Diffraction Ltd.,
Version 1.171.33.48 (release 15-09-2009 CrysAlis171 .NET)
(compiled Sep 15 2009,11:49:04)
;
_computing_molecular_graphics 'CAMERON (Watkin et al., 1996)'
_computing_publication_material 'CRYSTALS (Betteridge et al., 2003)'
_computing_structure_refinement 'CRYSTALS (Betteridge et al., 2003)'
_computing_structure_solution 'SIR97 (Altomare et al., 1999)'
_diffrn_ambient_temperature 150
_diffrn_measured_fraction_theta_full 0.812
_diffrn_measured_fraction_theta_max 0.634
_diffrn_measurement_device 'Oxford Diffraction XCALIBUR'
_diffrn_measurement_device_type Area
_diffrn_measurement_method \w
_diffrn_radiation_monochromator graphite
_diffrn_radiation_type 'Mo K\a'
_diffrn_radiation_wavelength 0.71069
_diffrn_reflns_av_R_equivalents 0.060
_diffrn_reflns_limit_h_max 12
_diffrn_reflns_limit_h_min -13
_diffrn_reflns_limit_k_max 13
_diffrn_reflns_limit_k_min -20
_diffrn_reflns_limit_l_max 22
_diffrn_reflns_limit_l_min -26
_diffrn_reflns_number 10962
_diffrn_reflns_theta_full 25.199
_diffrn_reflns_theta_max 29.301
_diffrn_reflns_theta_min 3.504
_diffrn_standards_number 0
_exptl_absorpt_coefficient_mu 5.273
_exptl_absorpt_correction_T_max 0.52
_exptl_absorpt_correction_T_min 0.43
_exptl_absorpt_correction_type analytical
_exptl_absorpt_process_details
;
CrysAlisPro, Oxford Diffraction Ltd.,
Version 1.171.33.48 (release 15-09-2009 CrysAlis171 .NET)
(compiled Sep 15 2009,11:49:04)
Analytical numeric absorption correction using a multifaceted crystal
            model based on expressions derived by R.C. Clark & J.S. Reid.
(Clark, R. C. & Reid, J. S. (1995). Acta Cryst. A51, 887-897)
;
_exptl_crystal_colour colorless
_exptl_crystal_density_diffrn 1.848
_exptl_crystal_density_method 'not measured'
_exptl_crystal_description plate
_exptl_crystal_F_000 1496
_exptl_crystal_size_max 0.270
_exptl_crystal_size_mid 0.139
_exptl_crystal_size_min 0.125
_refine_diff_density_max 2.85
_refine_diff_density_min -3.80
_refine_ls_extinction_method None
_refine_ls_goodness_of_fit_ref 0.9582
_refine_ls_hydrogen_treatment none
_refine_ls_matrix_type full
_refine_ls_number_parameters 253
_refine_ls_number_reflns 4793
_refine_ls_number_restraints 74
_refine_ls_R_factor_all 0.1097
_refine_ls_R_factor_gt 0.0614
_refine_ls_shift/su_max 0.0002820
_refine_ls_structure_factor_coef Fsqd
_refine_ls_weighting_details
;
 Method= Modified Sheldrick 
 w=1/[\s^2^(F^2^) + ( 0.09P)^2^ + 0.00P] 
 ,where P=(max(Fo^2^,0) + 2Fc^2^)/3 
;
_refine_ls_weighting_scheme calc
_refine_ls_wR_factor_all 0.1609
_refine_ls_wR_factor_gt 0.1457
_refine_ls_wR_factor_ref 0.1609
_reflns_limit_h_max 12
_reflns_limit_h_min -13
_reflns_limit_k_max 20
_reflns_limit_k_min 0
_reflns_limit_l_max 26
_reflns_limit_l_min 0
_reflns_number_gt 3048
_reflns_number_total 4793
_reflns_threshold_expression I>2.0\s(I)
_oxford_diffrn_Wilson_B_factor 0.00
_oxford_diffrn_Wilson_scale 0.00
_oxford_refine_ls_r_factor_ref 0.1097
_oxford_refine_ls_scale 0.830(3)
_oxford_reflns_number_all 4793
_oxford_reflns_threshold_expression_ref I>-10.0\s(I)
_oxford_structure_analysis_title 'smr215 in P 21/n'
_cod_data_source_file ic102134w_si_002_3.cif
_cod_data_source_block complex_4
_cod_depositor_comments
;
The following automatic conversions were performed:

'_symmetry_cell_setting' value 'Monoclinic' changed to 'monoclinic'
according to the built-in table from CIF Core dictionary named
'cif_core.dic' version 2.4.1 from 2010-06-29.

Automatic conversion script
Id: cif_fix_values 1646 2011-03-28 12:23:43Z adriana 
;
_cod_original_sg_symbol_H-M 'P 1 21/n 1 '
_cod_original_formula_sum 'C16 H39 Cl4 O6 Sn1 Ta1'
_cod_database_code 4317262

loop_
_symmetry_equiv_pos_as_xyz
x,y,z
-x,-y,-z
-x+1/2,y+1/2,-z+1/2
x+1/2,-y+1/2,z+1/2

loop_
_atom_site_label
_atom_site_type_symbol
_atom_site_fract_x
_atom_site_fract_y
_atom_site_fract_z
_atom_site_U_iso_or_equiv
_atom_site_occupancy
_atom_site_adp_type
_atom_site_refinement_flags_posn
_atom_site_refinement_flags_adp
_atom_site_refinement_flags_occupancy
_atom_site_disorder_assembly
_atom_site_disorder_group
_oxford_atom_site_special_shape
_atom_site_attached_hydrogens
C1 C 0.8031(15) 0.3258(11) 0.2516(8) 0.0709 1.0000 Uani . . . . . . .
C2 C 0.733(2) 0.2906(17) 0.1810(10) 0.1275 1.0000 Uani . . . . . . .
C3 C 0.8674(16) 0.1153(11) 0.4726(9) 0.0745 1.0000 Uani . . . . . . .
C4 C 0.946(2) 0.1544(16) 0.5396(10) 0.1268 1.0000 Uani . . . . . . .
C5 C 0.476(2) 0.1009(19) 0.3129(14) 0.1241 1.0000 Uani . U . . . . .
C6 C 0.469(2) 0.018(2) 0.3519(16) 0.1591 1.0000 Uani . U . . . . .
C7 C 0.443(2) 0.0935(19) 0.2358(15) 0.1557 1.0000 Uani . U . . . . .
C8 C 0.413(2) 0.3568(19) 0.3060(11) 0.1253 1.0000 Uani D U . . . . .
C9 C 0.398(2) 0.4437(16) 0.3398(14) 0.1431 1.0000 Uani . U . . . . .
C10 C 0.370(2) 0.3569(19) 0.2270(11) 0.1476 1.0000 Uani D U . . . . .
C11 C 0.560(2) 0.2326(14) 0.5261(13) 0.1155 1.0000 Uani D U . . . . .
C12 C 0.508(3) 0.1411(16) 0.5383(15) 0.1623 1.0000 Uani D U . . . . .
C13 C 0.439(3) 0.2920(19) 0.5207(15) 0.1556 1.0000 Uani . U . . . . .
C14 C 0.821(2) 0.4407(17) 0.4584(12) 0.1123 1.0000 Uani . U . . . . .
C15 C 0.795(3) 0.5242(18) 0.4203(15) 0.1549 1.0000 Uani . U . . . . .
C16 C 0.797(3) 0.4441(18) 0.5297(14) 0.1548 1.0000 Uani . U . . . . .
Ta1 Ta 0.68397(5) 0.26355(4) 0.38371(3) 0.0424 1.0000 Uani . . . . . . .
Sn1 Sn 0.98331(8) 0.18217(6) 0.34282(6) 0.0526 1.0000 Uani . . . . . . .
Cl3 Cl 1.0881(4) 0.3172(3) 0.3943(3) 0.0863 1.0000 Uani . . . . . . .
Cl4 Cl 0.8611(4) 0.0479(3) 0.2937(3) 0.0981 1.0000 Uani . . . . . . .
Cl2 Cl 1.1561(4) 0.0907(4) 0.4084(3) 0.1074 1.0000 Uani . . . . . . .
Cl1 Cl 1.0794(4) 0.1988(4) 0.2392(3) 0.1003 1.0000 Uani . . . . . . .
O5 O 0.6067(10) 0.2299(7) 0.4583(6) 0.0708 1.0000 Uani . . . . . . .
O6 O 0.7658(9) 0.3634(6) 0.4223(6) 0.0741 1.0000 Uani . U . . . . .
O4 O 0.5451(9) 0.3201(7) 0.3262(5) 0.0638 1.0000 Uani . . . . . . .
O2 O 0.8506(8) 0.1797(5) 0.4180(5) 0.0454 1.0000 Uani . . . . . . .
O1 O 0.8083(8) 0.2598(5) 0.3056(5) 0.0416 1.0000 Uani . . . . . . .
O3 O 0.6075(9) 0.1412(7) 0.3347(6) 0.0746 1.0000 Uani . U . . . . .
H11 H 0.8925 0.3447 0.2476 0.0880 1.0000 Uiso R . . . . . .
H12 H 0.7524 0.3761 0.2636 0.0880 1.0000 Uiso R . . . . . .
H21 H 0.7277 0.3351 0.1447 0.1309 1.0000 Uiso R . . . . . .
H22 H 0.7833 0.2402 0.1691 0.1309 1.0000 Uiso R . . . . . .
H23 H 0.6433 0.2716 0.1851 0.1309 1.0000 Uiso R . . . . . .
H31 H 0.9161 0.0656 0.4579 0.0956 1.0000 Uiso R . . . . . .
H32 H 0.7809 0.0954 0.4809 0.0956 1.0000 Uiso R . . . . . .
H41 H 0.9581 0.1101 0.5763 0.1436 1.0000 Uiso R . . . . . .
H42 H 1.0318 0.1744 0.5311 0.1436 1.0000 Uiso R . . . . . .
H43 H 0.8966 0.2042 0.5540 0.1436 1.0000 Uiso R . . . . . .
H51 H 0.4095 0.1400 0.3268 0.1518 1.0000 Uiso R . . . . . .
H61 H 0.4892 0.0324 0.4014 0.1714 1.0000 Uiso R . . . . . .
H62 H 0.5367 -0.0214 0.3401 0.1714 1.0000 Uiso R . . . . . .
H63 H 0.3825 -0.0103 0.3414 0.1714 1.0000 Uiso R . . . . . .
H71 H 0.4449 0.1516 0.2147 0.1690 1.0000 Uiso R . . . . . .
H72 H 0.5102 0.0562 0.2205 0.1690 1.0000 Uiso R . . . . . .
H73 H 0.3560 0.0672 0.2218 0.1690 1.0000 Uiso R . . . . . .
H81 H 0.3525 0.3167 0.3235 0.1526 1.0000 Uiso R . . . . . .
H91 H 0.4273 0.4357 0.3897 0.1625 1.0000 Uiso R . . . . . .
H92 H 0.4547 0.4873 0.3226 0.1625 1.0000 Uiso R . . . . . .
H93 H 0.3066 0.4641 0.3309 0.1625 1.0000 Uiso R . . . . . .
H111 H 0.6307 0.2501 0.5641 0.1453 1.0000 Uiso R . . . . . .
H131 H 0.4665 0.3520 0.5125 0.1733 1.0000 Uiso R . . . . . .
H132 H 0.4025 0.2900 0.5635 0.1733 1.0000 Uiso R . . . . . .
H133 H 0.3725 0.2727 0.4818 0.1733 1.0000 Uiso R . . . . . .
H141 H 0.9160 0.4327 0.4622 0.1447 1.0000 Uiso R . . . . . .
H151 H 0.8139 0.5173 0.3733 0.1758 1.0000 Uiso R . . . . . .
H152 H 0.8488 0.5718 0.4439 0.1758 1.0000 Uiso R . . . . . .
H153 H 0.7012 0.5382 0.4178 0.1758 1.0000 Uiso R . . . . . .
H161 H 0.8204 0.3874 0.5518 0.1779 1.0000 Uiso R . . . . . .
H162 H 0.8516 0.4901 0.5555 0.1779 1.0000 Uiso R . . . . . .
H163 H 0.7039 0.4565 0.5294 0.1779 1.0000 Uiso R . . . . . .
H33 H 0.6704 0.1067 0.3273 0.1020 1.0000 Uiso R . . . . . .
H101 H 0.3841 0.2985 0.2089 0.1744 1.0000 Uiso R . . . . . .
H102 H 0.4205 0.4002 0.2058 0.1744 1.0000 Uiso R . . . . . .
H103 H 0.2755 0.3715 0.2160 0.1744 1.0000 Uiso R . . . . . .
H121 H 0.5768 0.0964 0.5421 0.1912 1.0000 Uiso R . . . . . .
H122 H 0.4692 0.1413 0.5807 0.1912 1.0000 Uiso R . . . . . .
H123 H 0.4386 0.1280 0.4985 0.1912 1.0000 Uiso R . . . . . .

loop_
_atom_site_aniso_label
_atom_site_aniso_U_11
_atom_site_aniso_U_22
_atom_site_aniso_U_33
_atom_site_aniso_U_23
_atom_site_aniso_U_13
_atom_site_aniso_U_12
C1 0.067(9) 0.085(12) 0.066(11) 0.042(9) 0.024(8) 0.040(8)
C2 0.089(14) 0.24(3) 0.063(13) 0.045(15) 0.041(11) 0.045(16)
C3 0.075(11) 0.068(11) 0.076(12) -0.005(10) 0.003(9) 0.022(9)
C4 0.15(2) 0.15(2) 0.063(14) 0.042(14) -0.024(13) 0.017(16)
C5 0.095(10) 0.162(13) 0.122(12) -0.007(11) 0.036(9) 0.018(10)
C6 0.106(12) 0.176(15) 0.199(16) -0.037(13) 0.036(12) -0.004(12)
C7 0.102(10) 0.175(13) 0.190(14) -0.037(12) 0.028(10) 0.003(10)
C8 0.098(9) 0.161(12) 0.121(11) -0.003(10) 0.032(9) 0.026(9)
C9 0.099(10) 0.160(12) 0.171(13) -0.021(11) 0.028(9) 0.017(9)
C10 0.113(10) 0.171(12) 0.163(12) -0.010(10) 0.035(9) 0.013(9)
C11 0.100(9) 0.146(12) 0.113(11) 0.009(10) 0.053(8) 0.017(9)
C12 0.139(10) 0.187(12) 0.170(13) -0.010(11) 0.050(10) 0.004(10)
C13 0.137(11) 0.180(12) 0.159(13) -0.009(11) 0.054(10) -0.001(10)
C14 0.099(10) 0.140(13) 0.107(12) 0.007(11) 0.047(9) 0.017(10)
C15 0.146(12) 0.164(13) 0.158(13) -0.022(11) 0.037(11) -0.022(11)
C16 0.154(14) 0.161(14) 0.155(15) -0.030(13) 0.043(12) -0.039(12)
Ta1 0.0330(3) 0.0525(4) 0.0428(3) 0.0002(3) 0.0095(2) 0.0072(2)
Sn1 0.0291(4) 0.0537(6) 0.0755(7) -0.0141(5) 0.0107(4) 0.0020(4)
Cl3 0.0392(18) 0.093(3) 0.126(4) -0.041(3) 0.012(2) -0.0189(19)
Cl4 0.060(2) 0.081(3) 0.158(5) -0.066(3) 0.031(3) -0.008(2)
Cl2 0.052(2) 0.116(4) 0.152(5) 0.018(4) 0.011(3) 0.039(2)
Cl1 0.061(2) 0.136(4) 0.116(4) -0.023(3) 0.050(3) 0.006(3)
O5 0.072(6) 0.082(7) 0.066(7) 0.026(6) 0.032(6) 0.021(6)
O6 0.045(4) 0.062(5) 0.119(7) -0.052(5) 0.022(4) -0.028(3)
O4 0.045(5) 0.089(8) 0.056(6) 0.013(5) 0.005(4) 0.032(5)
O2 0.040(4) 0.042(5) 0.052(6) 0.013(4) 0.000(4) 0.010(4)
O1 0.038(4) 0.037(5) 0.051(5) 0.004(4) 0.013(4) 0.013(4)
O3 0.045(4) 0.063(5) 0.119(7) -0.051(5) 0.023(4) -0.027(3)

loop_
_atom_type_symbol
_atom_type_scat_dispersion_real
_atom_type_scat_dispersion_imag
_atom_type_scat_Cromer_Mann_a1
_atom_type_scat_Cromer_Mann_b1
_atom_type_scat_Cromer_Mann_a2
_atom_type_scat_Cromer_Mann_b2
_atom_type_scat_Cromer_Mann_a3
_atom_type_scat_Cromer_Mann_b3
_atom_type_scat_Cromer_Mann_a4
_atom_type_scat_Cromer_Mann_b4
_atom_type_scat_Cromer_Mann_c
_atom_type_scat_source
C 0.0033 0.0016 2.3100 20.8439 1.0200 10.2075 1.5886 0.5687 0.8650 51.6512 0.2156 'International Tables Vol C 4.2.6.8 and 6.1.1.4'
H 0.0000 0.0000 0.4930 10.5109 0.3229 26.1257 0.1402 3.1424 0.0408 57.7998 0.0030 'International Tables Vol C 4.2.6.8 and 6.1.1.4'
O 0.0106 0.0060 3.0485 13.2771 2.2868 5.7011 1.5463 0.3239 0.8670 32.9089 0.2508 'International Tables Vol C 4.2.6.8 and 6.1.1.4'
Cl 0.1484 0.1585 11.4604 0.0104 7.1964 1.1662 6.2556 18.5194 1.6455 47.7784 -9.5574 'International Tables Vol C 4.2.6.8 and 6.1.1.4'
Sn -0.6537 1.4246 19.1889 5.8303 19.1005 0.5031 4.4585 26.8909 2.4663 83.9572 4.7821 'International Tables Vol C 4.2.6.8 and 6.1.1.4'
Ta -0.7052 6.5227 29.2024 1.7733 15.2293 9.3705 14.5135 0.2960 4.7649 63.3644 9.2435 'International Tables Vol C 4.2.6.8 and 6.1.1.4'

loop_
_geom_angle_atom_site_label_1
_geom_angle_site_symmetry_1
_geom_angle_atom_site_label_2
_geom_angle_site_symmetry_2
_geom_angle_atom_site_label_3
_geom_angle_site_symmetry_3
_geom_angle
_geom_angle_publ_flag
C2 . C1 . O1 . 111.3(15) yes
C2 . C1 . H11 . 109.4 no
O1 . C1 . H11 . 110.3 no
C2 . C1 . H12 . 107.5 no
O1 . C1 . H12 . 108.8 no
H11 . C1 . H12 . 109.5 no
C1 . C2 . H21 . 111.6 no
C1 . C2 . H22 . 107.5 no
H21 . C2 . H22 . 109.5 no
C1 . C2 . H23 . 109.3 no
H21 . C2 . H23 . 109.5 no
H22 . C2 . H23 . 109.5 no
C4 . C3 . O2 . 110.3(14) yes
C4 . C3 . H31 . 109.5 no
O2 . C3 . H31 . 108.1 no
C4 . C3 . H32 . 109.6 no
O2 . C3 . H32 . 109.8 no
H31 . C3 . H32 . 109.5 no
C3 . C4 . H41 . 110.0 no
C3 . C4 . H42 . 109.2 no
H41 . C4 . H42 . 109.5 no
C3 . C4 . H43 . 109.2 no
H41 . C4 . H43 . 109.5 no
H42 . C4 . H43 . 109.5 no
C6 . C5 . C7 . 116(3) yes
C6 . C5 . O3 . 109(2) yes
C7 . C5 . O3 . 110.7(20) yes
C6 . C5 . H51 . 106.2 no
C7 . C5 . H51 . 106.5 no
O3 . C5 . H51 . 108.2 no
C5 . C6 . H61 . 107.5 no
C5 . C6 . H62 . 107.7 no
H61 . C6 . H62 . 109.5 no
C5 . C6 . H63 . 113.1 no
H61 . C6 . H63 . 109.5 no
H62 . C6 . H63 . 109.5 no
C5 . C7 . H71 . 110.1 no
C5 . C7 . H72 . 108.1 no
H71 . C7 . H72 . 109.5 no
C5 . C7 . H73 . 110.2 no
H71 . C7 . H73 . 109.5 no
H72 . C7 . H73 . 109.5 no
C9 . C8 . C10 . 114(2) yes
C9 . C8 . O4 . 112.5(19) yes
C10 . C8 . O4 . 111.8(17) yes
C9 . C8 . H81 . 106.0 no
C10 . C8 . H81 . 105.1 no
O4 . C8 . H81 . 106.6 no
C8 . C9 . H91 . 107.0 no
C8 . C9 . H92 . 109.6 no
H91 . C9 . H92 . 109.5 no
C8 . C9 . H93 . 111.8 no
H91 . C9 . H93 . 109.5 no
H92 . C9 . H93 . 109.5 no
C8 . C10 . H101 . 109.2 no
C8 . C10 . H102 . 110.1 no
H101 . C10 . H102 . 109.5 no
C8 . C10 . H103 . 109.1 no
H101 . C10 . H103 . 109.5 no
H102 . C10 . H103 . 109.5 no
C12 . C11 . C13 . 104.2(20) yes
C12 . C11 . O5 . 106.9(19) yes
C13 . C11 . O5 . 109.8(20) yes
C12 . C11 . H111 . 111.4 no
C13 . C11 . H111 . 112.1 no
O5 . C11 . H111 . 112.1 no
C11 . C12 . H121 . 112.0 no
C11 . C12 . H122 . 109.6 no
H121 . C12 . H122 . 109.5 no
C11 . C12 . H123 . 106.8 no
H121 . C12 . H123 . 109.5 no
H122 . C12 . H123 . 109.5 no
C11 . C13 . H131 . 108.3 no
C11 . C13 . H132 . 110.8 no
H131 . C13 . H132 . 109.5 no
C11 . C13 . H133 . 109.2 no
H131 . C13 . H133 . 109.5 no
H132 . C13 . H133 . 109.5 no
C15 . C14 . C16 . 114(2) yes
C15 . C14 . O6 . 116(2) yes
C16 . C14 . O6 . 112.7(20) yes
C15 . C14 . H141 . 103.5 no
C16 . C14 . H141 . 105.1 no
O6 . C14 . H141 . 103.7 no
C14 . C15 . H151 . 109.6 no
C14 . C15 . H152 . 111.4 no
H151 . C15 . H152 . 109.5 no
C14 . C15 . H153 . 107.5 no
H151 . C15 . H153 . 109.5 no
H152 . C15 . H153 . 109.5 no
C14 . C16 . H161 . 109.0 no
C14 . C16 . H162 . 110.4 no
H161 . C16 . H162 . 109.5 no
C14 . C16 . H163 . 109.0 no
H161 . C16 . H163 . 109.5 no
H162 . C16 . H163 . 109.5 no
Sn1 . Ta1 . O5 . 126.2(3) yes
Sn1 . Ta1 . O6 . 91.7(3) yes
O5 . Ta1 . O6 . 97.7(5) yes
Sn1 . Ta1 . O4 . 129.0(3) yes
O5 . Ta1 . O4 . 102.4(4) yes
O6 . Ta1 . O4 . 96.4(5) yes
Sn1 . Ta1 . O2 . 35.4(2) yes
O5 . Ta1 . O2 . 91.0(4) yes
O6 . Ta1 . O2 . 94.7(4) yes
O4 . Ta1 . O2 . 161.2(4) yes
Sn1 . Ta1 . O1 . 35.3(2) yes
O5 . Ta1 . O1 . 160.0(4) yes
O6 . Ta1 . O1 . 91.6(4) yes
O4 . Ta1 . O1 . 94.0(4) yes
O2 . Ta1 . O1 . 70.6(3) yes
Sn1 . Ta1 . O3 . 82.0(2) yes
O5 . Ta1 . O3 . 86.5(5) yes
O6 . Ta1 . O3 . 173.7(4) yes
O4 . Ta1 . O3 . 87.2(4) yes
O2 . Ta1 . O3 . 80.5(4) yes
O1 . Ta1 . O3 . 83.0(4) yes
Ta1 . Sn1 . Cl3 . 87.09(10) yes
Ta1 . Sn1 . Cl4 . 88.64(9) yes
Cl3 . Sn1 . Cl4 . 175.69(14) yes
Ta1 . Sn1 . Cl2 . 131.58(15) yes
Cl3 . Sn1 . Cl2 . 92.11(18) yes
Cl4 . Sn1 . Cl2 . 90.27(18) yes
Ta1 . Sn1 . Cl1 . 130.65(13) yes
Cl3 . Sn1 . Cl1 . 92.44(18) yes
Cl4 . Sn1 . Cl1 . 90.80(19) yes
Cl2 . Sn1 . Cl1 . 97.77(19) yes
Ta1 . Sn1 . O2 . 34.9(2) yes
Cl3 . Sn1 . O2 . 91.1(2) yes
Cl4 . Sn1 . O2 . 85.1(3) yes
Cl2 . Sn1 . O2 . 96.8(3) yes
Cl1 . Sn1 . O2 . 164.9(2) yes
Ta1 . Sn1 . O1 . 35.1(2) yes
Cl3 . Sn1 . O1 . 87.6(2) yes
Cl4 . Sn1 . O1 . 89.2(2) yes
Cl2 . Sn1 . O1 . 166.7(3) yes
Cl1 . Sn1 . O1 . 95.5(3) yes
O2 . Sn1 . O1 . 69.9(3) yes
C11 . O5 . Ta1 . 160.8(12) yes
C14 . O6 . Ta1 . 173.5(12) yes
C8 . O4 . Ta1 . 156.8(12) yes
C3 . O2 . Ta1 . 128.6(8) yes
C3 . O2 . Sn1 . 120.5(8) yes
Ta1 . O2 . Sn1 . 109.7(4) yes
C1 . O1 . Ta1 . 123.1(7) yes
C1 . O1 . Sn1 . 123.0(7) yes
Ta1 . O1 . Sn1 . 109.5(4) yes
C5 . O3 . Ta1 . 136.4(12) yes
C5 . O3 . H33 . 111.8 no
Ta1 . O3 . H33 . 111.8 no

loop_
_geom_bond_atom_site_label_1
_geom_bond_site_symmetry_1
_geom_bond_atom_site_label_2
_geom_bond_site_symmetry_2
_geom_bond_distance
_geom_bond_publ_flag
C1 . C2 . 1.50(3) yes
C1 . O1 . 1.410(15) yes
C1 . H11 . 0.950 no
C1 . H12 . 0.950 no
C2 . H21 . 0.950 no
C2 . H22 . 0.950 no
C2 . H23 . 0.950 no
C3 . C4 . 1.49(2) yes
C3 . O2 . 1.398(17) yes
C3 . H31 . 0.950 no
C3 . H32 . 0.950 no
C4 . H41 . 0.950 no
C4 . H42 . 0.950 no
C4 . H43 . 0.950 no
C5 . C6 . 1.44(3) yes
C5 . C7 . 1.45(3) yes
C5 . O3 . 1.44(2) yes
C5 . H51 . 0.950 no
C6 . H61 . 0.950 no
C6 . H62 . 0.950 no
C6 . H63 . 0.950 no
C7 . H71 . 0.950 no
C7 . H72 . 0.950 no
C7 . H73 . 0.950 no
C8 . C9 . 1.46(3) yes
C8 . C10 . 1.487(9) yes
C8 . O4 . 1.41(2) yes
C8 . H81 . 0.950 no
C9 . H91 . 0.950 no
C9 . H92 . 0.950 no
C9 . H93 . 0.950 no
C10 . H101 . 0.950 no
C10 . H102 . 0.950 no
C10 . H103 . 0.950 no
C11 . C12 . 1.486(9) yes
C11 . C13 . 1.48(3) yes
C11 . O5 . 1.44(2) yes
C11 . H111 . 0.950 no
C12 . H121 . 0.950 no
C12 . H122 . 0.950 no
C12 . H123 . 0.950 no
C13 . H131 . 0.950 no
C13 . H132 . 0.950 no
C13 . H133 . 0.950 no
C14 . C15 . 1.43(3) yes
C14 . C16 . 1.41(3) yes
C14 . O6 . 1.40(2) yes
C14 . H141 . 0.950 no
C15 . H151 . 0.950 no
C15 . H152 . 0.950 no
C15 . H153 . 0.950 no
C16 . H161 . 0.950 no
C16 . H162 . 0.950 no
C16 . H163 . 0.950 no
Ta1 . Sn1 . 3.4321(10) yes
Ta1 . O5 . 1.797(9) yes
Ta1 . O6 . 1.783(8) yes
Ta1 . O4 . 1.813(8) yes
Ta1 . O2 . 2.086(7) yes
Ta1 . O1 . 2.095(8) yes
Ta1 . O3 . 2.117(8) yes
Sn1 . Cl3 . 2.385(4) yes
Sn1 . Cl4 . 2.431(4) yes
Sn1 . Cl2 . 2.368(4) yes
Sn1 . Cl1 . 2.349(5) yes
Sn1 . O2 . 2.110(9) yes
Sn1 . O1 . 2.107(7) yes
O3 . H33 . 0.840 no
